data_7050566
loop_
_publ_author_name
'Xavier Sava'
'Mohand Melaimi'
'Louis Ricard'
'Fran\,cois Mathey'
'Pascal Le Floch'

_publ_section_title
;
 Cationic bis-diphosphaferrocene copper and gold complexes
;
_journal_issue 8
_journal_name_full 'New J. Chem.'
_journal_page_first 1233
_journal_page_last 1239
_journal_paper_doi 10.1039/b301408h
_journal_volume 27
_journal_year 2003
_chemical_formula_sum 'C64 H112 Au Cl4 Fe3 P4'
_chemical_formula_weight 1511.73
_chemical_name_common 'compound 6'
_chemical_name_systematic
; 
compound 6 
;
_space_group_IT_number 14
_symmetry_cell_setting monoclinic
_symmetry_space_group_name_Hall '-P 2yn'
_symmetry_space_group_name_H-M 'P 1 21/n 1'
_atom_sites_solution_hydrogens geom
_atom_sites_solution_primary direct
_atom_sites_solution_secondary difmap
_audit_creation_method SHELXL-97
_cell_angle_alpha 90.00
_cell_angle_beta 95.0440(10)
_cell_angle_gamma 90.00
_cell_formula_units_Z 4
_cell_length_a 18.6100(10)
_cell_length_b 19.9600(10)
_cell_length_c 19.3510(10)
_cell_measurement_reflns_used 251
_cell_measurement_temperature 150.0(10)
_cell_measurement_theta_max 20.0
_cell_measurement_theta_min 3.0
_cell_volume 7160.2(6)
_computing_structure_refinement 'SHELXL-97 (Sheldrick, 1997)'
_computing_structure_solution 'SHELXS-97 (Sheldrick, 1990)'
_diffrn_ambient_temperature 150.0(10)
_diffrn_measured_fraction_theta_full 0.993
_diffrn_measured_fraction_theta_max 0.993
_diffrn_measurement_device_type KappaCCD
_diffrn_measurement_method 'phi and omega scans'
_diffrn_radiation_monochromator graphite
_diffrn_radiation_source 'fine-focus sealed tube'
_diffrn_radiation_type MoK\a
_diffrn_radiation_wavelength 0.71069
_diffrn_reflns_av_R_equivalents 0.0351
_diffrn_reflns_av_sigmaI/netI 0.0719
_diffrn_reflns_limit_h_max 24
_diffrn_reflns_limit_h_min -24
_diffrn_reflns_limit_k_max 25
_diffrn_reflns_limit_k_min -25
_diffrn_reflns_limit_l_max 25
_diffrn_reflns_limit_l_min -25
_diffrn_reflns_number 29169
_diffrn_reflns_theta_full 27.45
_diffrn_reflns_theta_max 27.45
_diffrn_reflns_theta_min 2.72
_exptl_absorpt_coefficient_mu 2.912
_exptl_absorpt_correction_T_max 0.8447
_exptl_absorpt_correction_T_min 0.6222
_exptl_absorpt_correction_type 'multiple scans'
_exptl_crystal_colour brown
_exptl_crystal_density_diffrn 1.402
_exptl_crystal_density_method 'not measured'
_exptl_crystal_description plate
_exptl_crystal_F_000 3124
_exptl_crystal_size_max 0.18
_exptl_crystal_size_mid 0.09
_exptl_crystal_size_min 0.06
_refine_diff_density_max 1.965
_refine_diff_density_min -1.742
_refine_diff_density_rms 0.105
_refine_ls_extinction_coef 0.00017(2)
_refine_ls_extinction_expression Fc^*^=kFc[1+0.001xFc^2^\l^3^/sin(2\q)]^-1/4^
_refine_ls_extinction_method SHELXL
_refine_ls_goodness_of_fit_ref 0.954
_refine_ls_hydrogen_treatment mixed
_refine_ls_matrix_type full
_refine_ls_number_parameters 702
_refine_ls_number_reflns 16267
_refine_ls_number_restraints 0
_refine_ls_restrained_S_all 0.954
_refine_ls_R_factor_all 0.0763
_refine_ls_R_factor_gt 0.0366
_refine_ls_shift/su_max 0.001
_refine_ls_shift/su_mean 0.000
_refine_ls_structure_factor_coef Fsqd
_refine_ls_weighting_details 'calc w=1/[\s^2^(Fo^2^)+(0.0289P)^2^+0.0000P] where P=(Fo^2^+2Fc^2^)/3'
_refine_ls_weighting_scheme calc
_refine_ls_wR_factor_gt 0.0709
_refine_ls_wR_factor_ref 0.0818
_reflns_number_gt 10579
_reflns_number_total 16267
_reflns_threshold_expression >2sigma(I)
_cod_data_source_file b301408h.txt
_cod_data_source_block aufepcl
_cod_depositor_comments
;
The following automatic conversions were performed:
'_symmetry_cell_setting' value 'Monoclinic' changed to 'monoclinic'
according to '/home/saulius/struct/CIF-dictionaries/cif_core.dic'
dictionary named 'cif_core.dic' version 2.4.1 from 2010-06-29.

Automatic conversion script
Id: cif_fix_enum 1527 2010-12-29 10:47:43Z saulius 
;
_cod_original_sg_symbol_H-M 'P21/n     '
_cod_database_code 7050566

loop_
_symmetry_equiv_pos_as_xyz
'x, y, z'
'-x+1/2, y+1/2, -z+1/2'
'-x, -y, -z'
'x-1/2, -y-1/2, z-1/2'

loop_
_atom_site_label
_atom_site_type_symbol
_atom_site_fract_x
_atom_site_fract_y
_atom_site_fract_z
_atom_site_U_iso_or_equiv
_atom_site_adp_type
_atom_site_occupancy
_atom_site_symmetry_multiplicity
_atom_site_calc_flag
_atom_site_refinement_flags
_atom_site_disorder_assembly
_atom_site_disorder_group
Au1 Au 0.260541(7) 0.196408(6) -0.000566(7) 0.02684(5) Uani 1 1 d . . .
Fe1 Fe 0.25529(2) 0.34610(2) -0.00393(2) 0.01948(11) Uani 1 1 d . . .
Fe2 Fe 0.25876(2) 0.04681(2) 0.00159(2) 0.01993(11) Uani 1 1 d . . .
Fe3 Fe -0.23882(3) 0.30275(2) 0.00480(3) 0.04578(16) Uani 1 1 d . . .
Cl1 Cl -0.33439(7) 0.36431(5) -0.02383(7) 0.0727(4) Uani 1 1 d . . .
Cl2 Cl -0.21926(6) 0.23867(5) -0.08267(6) 0.0587(3) Uani 1 1 d . . .
Cl3 Cl -0.25752(8) 0.24052(5) 0.09442(7) 0.0750(4) Uani 1 1 d . . .
Cl4 Cl -0.14540(8) 0.36651(6) 0.03174(7) 0.0798(4) Uani 1 1 d . . .
P1 P 0.23761(5) 0.27250(4) -0.10036(5) 0.0234(2) Uani 1 1 d . . .
P2 P 0.27780(5) 0.27726(4) 0.09581(5) 0.0236(2) Uani 1 1 d . . .
P3 P 0.36013(4) 0.11581(4) -0.01222(5) 0.0231(2) Uani 1 1 d . . .
P4 P 0.15922(4) 0.11909(4) 0.01342(5) 0.0237(2) Uani 1 1 d . . .
C1 C 0.16636(16) 0.32541(16) -0.07704(17) 0.0240(8) Uani 1 1 d . . .
C2 C 0.18531(16) 0.39387(15) -0.07981(16) 0.0233(7) Uani 1 1 d . . .
C3 C 0.25915(16) 0.40431(15) -0.09349(16) 0.0221(7) Uani 1 1 d . . .
C4 C 0.29640(16) 0.34289(15) -0.10060(17) 0.0225(7) Uani 1 1 d . . .
C5 C 0.21360(16) 0.34412(15) 0.09271(17) 0.0225(7) Uani 1 1 d . . .
C6 C 0.24682(16) 0.40749(15) 0.08263(17) 0.0229(7) Uani 1 1 d . . .
C7 C 0.32144(16) 0.40084(15) 0.06921(16) 0.0222(7) Uani 1 1 d . . .
C8 C 0.34490(16) 0.33340(16) 0.07011(17) 0.0249(8) Uani 1 1 d . . .
C9 C 0.36630(16) 0.04556(15) 0.04470(17) 0.0230(8) Uani 1 1 d . . .
C10 C 0.34911(16) -0.01573(15) 0.00897(18) 0.0243(8) Uani 1 1 d . . .
C11 C 0.32444(16) -0.00489(15) -0.06315(17) 0.0237(7) Uani 1 1 d . . .
C12 C 0.32348(15) 0.06385(15) -0.08165(17) 0.0207(7) Uani 1 1 d . . .
C13 C 0.19363(16) 0.06732(15) 0.08397(16) 0.0214(7) Uani 1 1 d . . .
C14 C 0.19017(16) -0.00156(15) 0.06649(17) 0.0228(7) Uani 1 1 d . . .
C15 C 0.16593(16) -0.01273(15) -0.00556(18) 0.0232(7) Uani 1 1 d . . .
C16 C 0.15313(16) 0.04796(15) -0.04238(17) 0.0229(7) Uani 1 1 d . . .
C17 C 0.09230(16) 0.29725(16) -0.06670(18) 0.0274(8) Uani 1 1 d . . .
H17A H 0.0612 0.3336 -0.0513 0.033 Uiso 1 1 calc R . .
H17B H 0.0970 0.2628 -0.0297 0.033 Uiso 1 1 calc R . .
C18 C 0.05632(18) 0.26594(18) -0.1333(2) 0.0376(9) Uani 1 1 d . . .
H18A H 0.0575 0.2985 -0.1718 0.045 Uiso 1 1 calc R . .
H18B H 0.0841 0.2259 -0.1453 0.045 Uiso 1 1 calc R . .
C19 C -0.0215(2) 0.2456(2) -0.1260(2) 0.0565(12) Uani 1 1 d . . .
H19A H -0.0228 0.2123 -0.0890 0.085 Uiso 1 1 calc R . .
H19B H -0.0425 0.2264 -0.1699 0.085 Uiso 1 1 calc R . .
H19C H -0.0494 0.2851 -0.1146 0.085 Uiso 1 1 calc R . .
C20 C 0.13109(16) 0.44921(15) -0.07159(18) 0.0277(8) Uani 1 1 d . . .
H20A H 0.1573 0.4917 -0.0612 0.033 Uiso 1 1 calc R . .
H20B H 0.1034 0.4387 -0.0316 0.033 Uiso 1 1 calc R . .
C21 C 0.07827(17) 0.45903(16) -0.1363(2) 0.0347(9) Uani 1 1 d . . .
H21A H 0.1051 0.4753 -0.1750 0.042 Uiso 1 1 calc R . .
H21B H 0.0562 0.4154 -0.1502 0.042 Uiso 1 1 calc R . .
C22 C 0.0194(2) 0.5086(2) -0.1235(3) 0.0659(15) Uani 1 1 d . . .
H22A H -0.0092 0.4913 -0.0873 0.099 Uiso 1 1 calc R . .
H22B H -0.0119 0.5152 -0.1664 0.099 Uiso 1 1 calc R . .
H22C H 0.0412 0.5515 -0.1086 0.099 Uiso 1 1 calc R . .
C23 C 0.29278(17) 0.47234(15) -0.10020(17) 0.0249(8) Uani 1 1 d . . .
H23A H 0.3454 0.4684 -0.0880 0.030 Uiso 1 1 calc R . .
H23B H 0.2733 0.5028 -0.0660 0.030 Uiso 1 1 calc R . .
C24 C 0.28036(18) 0.50411(16) -0.17205(18) 0.0296(8) Uani 1 1 d . . .
H24A H 0.3001 0.4744 -0.2068 0.036 Uiso 1 1 calc R . .
H24B H 0.2279 0.5092 -0.1847 0.036 Uiso 1 1 calc R . .
C25 C 0.31666(17) 0.57224(16) -0.17316(19) 0.0325(9) Uani 1 1 d . . .
H25A H 0.2948 0.6025 -0.1411 0.049 Uiso 1 1 calc R . .
H25B H 0.3103 0.5908 -0.2202 0.049 Uiso 1 1 calc R . .
H25C H 0.3682 0.5674 -0.1589 0.049 Uiso 1 1 calc R . .
C26 C 0.37365(17) 0.33471(16) -0.11739(18) 0.0285(8) Uani 1 1 d . . .
H26A H 0.3926 0.2918 -0.0977 0.034 Uiso 1 1 calc R . .
H26B H 0.4030 0.3713 -0.0948 0.034 Uiso 1 1 calc R . .
C27 C 0.3824(2) 0.33558(19) -0.1945(2) 0.0424(10) Uani 1 1 d . . .
H27A H 0.3482 0.3032 -0.2180 0.051 Uiso 1 1 calc R . .
H27B H 0.3699 0.3807 -0.2130 0.051 Uiso 1 1 calc R . .
C28 C 0.4582(2) 0.3182(2) -0.2110(2) 0.0571(12) Uani 1 1 d . . .
H28A H 0.4922 0.3509 -0.1891 0.086 Uiso 1 1 calc R . .
H28B H 0.4607 0.3191 -0.2614 0.086 Uiso 1 1 calc R . .
H28C H 0.4707 0.2733 -0.1933 0.086 Uiso 1 1 calc R . .
C29 C 0.13638(17) 0.33223(17) 0.10815(18) 0.0285(8) Uani 1 1 d . . .
H29A H 0.1051 0.3658 0.0827 0.034 Uiso 1 1 calc R . .
H29B H 0.1212 0.2873 0.0907 0.034 Uiso 1 1 calc R . .
C30 C 0.12507(19) 0.33643(19) 0.18439(19) 0.0380(9) Uani 1 1 d . . .
H30A H 0.1353 0.3827 0.2009 0.046 Uiso 1 1 calc R . .
H30B H 0.1596 0.3061 0.2107 0.046 Uiso 1 1 calc R . .
C31 C 0.0489(2) 0.3175(2) 0.1988(2) 0.0490(11) Uani 1 1 d . . .
H31A H 0.0147 0.3491 0.1751 0.074 Uiso 1 1 calc R . .
H31B H 0.0445 0.3192 0.2489 0.074 Uiso 1 1 calc R . .
H31C H 0.0382 0.2721 0.1817 0.074 Uiso 1 1 calc R . .
C32 C 0.20877(17) 0.47374(15) 0.08685(17) 0.0262(8) Uani 1 1 d . . .
H32A H 0.1565 0.4668 0.0748 0.031 Uiso 1 1 calc R . .
H32B H 0.2264 0.5045 0.0519 0.031 Uiso 1 1 calc R . .
C33 C 0.21947(18) 0.50702(16) 0.15798(18) 0.0297(8) Uani 1 1 d . . .
H33A H 0.1999 0.4775 0.1930 0.036 Uiso 1 1 calc R . .
H33B H 0.2717 0.5131 0.1711 0.036 Uiso 1 1 calc R . .
C34 C 0.18220(19) 0.57426(17) 0.1580(2) 0.0387(9) Uani 1 1 d . . .
H34A H 0.2042 0.6047 0.1263 0.058 Uiso 1 1 calc R . .
H34B H 0.1873 0.5930 0.2050 0.058 Uiso 1 1 calc R . .
H34C H 0.1309 0.5686 0.1429 0.058 Uiso 1 1 calc R . .
C35 C 0.37099(17) 0.45877(15) 0.05781(18) 0.0268(8) Uani 1 1 d . . .
H35A H 0.3414 0.4979 0.0415 0.032 Uiso 1 1 calc R . .
H35B H 0.4019 0.4467 0.0206 0.032 Uiso 1 1 calc R . .
C36 C 0.41926(18) 0.47911(18) 0.12237(19) 0.0372(9) Uani 1 1 d . . .
H36A H 0.3902 0.5042 0.1542 0.045 Uiso 1 1 calc R . .
H36B H 0.4379 0.4383 0.1468 0.045 Uiso 1 1 calc R . .
C37 C 0.4817(2) 0.5218(2) 0.1049(2) 0.0569(13) Uani 1 1 d . . .
H37A H 0.5126 0.4960 0.0762 0.085 Uiso 1 1 calc R . .
H37B H 0.5097 0.5357 0.1477 0.085 Uiso 1 1 calc R . .
H37C H 0.4635 0.5615 0.0792 0.085 Uiso 1 1 calc R . .
C38 C 0.42100(16) 0.30970(16) 0.06155(18) 0.0284(8) Uani 1 1 d . . .
H38A H 0.4460 0.3439 0.0355 0.034 Uiso 1 1 calc R . .
H38B H 0.4188 0.2679 0.0340 0.034 Uiso 1 1 calc R . .
C39 C 0.46472(18) 0.29683(19) 0.1312(2) 0.0426(10) Uani 1 1 d . . .
H39A H 0.4665 0.3385 0.1591 0.051 Uiso 1 1 calc R . .
H39B H 0.4401 0.2621 0.1571 0.051 Uiso 1 1 calc R . .
C40 C 0.54166(18) 0.2739(2) 0.1222(2) 0.0525(12) Uani 1 1 d . . .
H40A H 0.5402 0.2336 0.0931 0.079 Uiso 1 1 calc R . .
H40B H 0.5666 0.2638 0.1677 0.079 Uiso 1 1 calc R . .
H40C H 0.5675 0.3095 0.0998 0.079 Uiso 1 1 calc R . .
C41 C 0.39749(18) 0.04846(16) 0.11936(18) 0.0338(9) Uani 1 1 d . . .
H41A H 0.3607 0.0320 0.1493 0.041 Uiso 1 1 calc R . .
H41B H 0.4393 0.0176 0.1253 0.041 Uiso 1 1 calc R . .
C42 C 0.4217(2) 0.11714(18) 0.1440(2) 0.0430(10) Uani 1 1 d . . .
H42A H 0.3795 0.1475 0.1411 0.052 Uiso 1 1 calc R . .
H42B H 0.4566 0.1349 0.1128 0.052 Uiso 1 1 calc R . .
C43 C 0.4567(2) 0.1171(2) 0.2183(2) 0.0533(12) Uani 1 1 d . . .
H43A H 0.4205 0.1057 0.2502 0.080 Uiso 1 1 calc R . .
H43B H 0.4765 0.1617 0.2297 0.080 Uiso 1 1 calc R . .
H43C H 0.4956 0.0839 0.2226 0.080 Uiso 1 1 calc R . .
C44 C 0.36123(16) -0.08357(15) 0.04128(18) 0.0273(8) Uani 1 1 d . . .
H44A H 0.3236 -0.1147 0.0212 0.033 Uiso 1 1 calc R . .
H44B H 0.3564 -0.0803 0.0917 0.033 Uiso 1 1 calc R . .
C45 C 0.43539(17) -0.11216(16) 0.0299(2) 0.0345(9) Uani 1 1 d . . .
H45A H 0.4396 -0.1171 -0.0204 0.041 Uiso 1 1 calc R . .
H45B H 0.4731 -0.0804 0.0486 0.041 Uiso 1 1 calc R . .
C46 C 0.4479(2) -0.17974(17) 0.0649(2) 0.0444(10) Uani 1 1 d . . .
H46A H 0.4445 -0.1750 0.1149 0.067 Uiso 1 1 calc R . .
H46B H 0.4960 -0.1963 0.0567 0.067 Uiso 1 1 calc R . .
H46C H 0.4114 -0.2116 0.0458 0.067 Uiso 1 1 calc R . .
C47 C 0.30366(17) -0.05998(15) -0.11447(18) 0.0276(8) Uani 1 1 d . . .
H47A H 0.2590 -0.0467 -0.1427 0.033 Uiso 1 1 calc R . .
H47B H 0.2930 -0.1011 -0.0886 0.033 Uiso 1 1 calc R . .
C48 C 0.36196(17) -0.07590(17) -0.16315(18) 0.0320(8) Uani 1 1 d . . .
H48A H 0.3744 -0.0345 -0.1877 0.038 Uiso 1 1 calc R . .
H48B H 0.4060 -0.0916 -0.1354 0.038 Uiso 1 1 calc R . .
C49 C 0.33724(19) -0.12931(16) -0.21613(18) 0.0367(9) Uani 1 1 d . . .
H49A H 0.3247 -0.1703 -0.1920 0.055 Uiso 1 1 calc R . .
H49B H 0.3762 -0.1389 -0.2456 0.055 Uiso 1 1 calc R . .
H49C H 0.2949 -0.1131 -0.2450 0.055 Uiso 1 1 calc R . .
C50 C 0.30497(16) 0.09188(16) -0.15345(17) 0.0250(8) Uani 1 1 d . . .
H50A H 0.2669 0.1263 -0.1514 0.030 Uiso 1 1 calc R . .
H50B H 0.2854 0.0555 -0.1844 0.030 Uiso 1 1 calc R . .
C51 C 0.37029(17) 0.12314(17) -0.18397(18) 0.0328(9) Uani 1 1 d . . .
H51A H 0.3888 0.1605 -0.1539 0.039 Uiso 1 1 calc R . .
H51B H 0.4090 0.0891 -0.1845 0.039 Uiso 1 1 calc R . .
C52 C 0.3522(2) 0.14922(19) -0.25718(19) 0.0434(10) Uani 1 1 d . . .
H52A H 0.3409 0.1115 -0.2886 0.065 Uiso 1 1 calc R . .
H52B H 0.3936 0.1739 -0.2722 0.065 Uiso 1 1 calc R . .
H52C H 0.3104 0.1791 -0.2579 0.065 Uiso 1 1 calc R . .
C53 C 0.21144(17) 0.09576(16) 0.15547(17) 0.0268(8) Uani 1 1 d . . .
H53A H 0.2506 0.1291 0.1539 0.032 Uiso 1 1 calc R . .
H53B H 0.2291 0.0593 0.1873 0.032 Uiso 1 1 calc R . .
C54 C 0.14593(18) 0.12934(17) 0.18401(19) 0.0356(9) Uani 1 1 d . . .
H54A H 0.1288 0.1660 0.1523 0.043 Uiso 1 1 calc R . .
H54B H 0.1065 0.0961 0.1845 0.043 Uiso 1 1 calc R . .
C55 C 0.1616(2) 0.15762(19) 0.2566(2) 0.0456(10) Uani 1 1 d . . .
H55A H 0.1729 0.1209 0.2893 0.068 Uiso 1 1 calc R . .
H55B H 0.1192 0.1820 0.2698 0.068 Uiso 1 1 calc R . .
H55C H 0.2028 0.1882 0.2574 0.068 Uiso 1 1 calc R . .
C56 C 0.20926(16) -0.05653(15) 0.11884(17) 0.0247(8) Uani 1 1 d . . .
H56A H 0.2548 -0.0445 0.1464 0.030 Uiso 1 1 calc R . .
H56B H 0.2177 -0.0986 0.0937 0.030 Uiso 1 1 calc R . .
C57 C 0.15077(17) -0.06860(17) 0.16808(18) 0.0306(8) Uani 1 1 d . . .
H57A H 0.1414 -0.0263 0.1924 0.037 Uiso 1 1 calc R . .
H57B H 0.1056 -0.0820 0.1408 0.037 Uiso 1 1 calc R . .
C58 C 0.17200(19) -0.12266(16) 0.22141(18) 0.0339(9) Uani 1 1 d . . .
H58A H 0.1783 -0.1653 0.1977 0.051 Uiso 1 1 calc R . .
H58B H 0.1340 -0.1274 0.2531 0.051 Uiso 1 1 calc R . .
H58C H 0.2173 -0.1101 0.2479 0.051 Uiso 1 1 calc R . .
C59 C 0.15005(17) -0.08100(15) -0.03700(18) 0.0273(8) Uani 1 1 d . . .
H59A H 0.1879 -0.1129 -0.0189 0.033 Uiso 1 1 calc R . .
H59B H 0.1513 -0.0783 -0.0880 0.033 Uiso 1 1 calc R . .
C60 C 0.07620(18) -0.10699(17) -0.0203(2) 0.0362(9) Uani 1 1 d . . .
H60A H 0.0784 -0.1188 0.0296 0.043 Uiso 1 1 calc R . .
H60B H 0.0401 -0.0709 -0.0288 0.043 Uiso 1 1 calc R . .
C61 C 0.0519(2) -0.16792(19) -0.0632(2) 0.0492(11) Uani 1 1 d . . .
H61A H 0.0487 -0.1563 -0.1126 0.074 Uiso 1 1 calc R . .
H61B H 0.0045 -0.1826 -0.0507 0.074 Uiso 1 1 calc R . .
H61C H 0.0869 -0.2042 -0.0542 0.074 Uiso 1 1 calc R . .
C62 C 0.12983(16) 0.05433(16) -0.11878(17) 0.0269(8) Uani 1 1 d . . .
H62A H 0.1539 0.0187 -0.1440 0.032 Uiso 1 1 calc R . .
H62B H 0.1468 0.0980 -0.1353 0.032 Uiso 1 1 calc R . .
C63 C 0.04940(18) 0.0495(2) -0.1372(2) 0.0496(11) Uani 1 1 d . . .
H63A H 0.0248 0.0850 -0.1125 0.060 Uiso 1 1 calc R . .
H63B H 0.0319 0.0056 -0.1217 0.060 Uiso 1 1 calc R . .
C64 C 0.0304(2) 0.0568(3) -0.2149(2) 0.0831(19) Uani 1 1 d . . .
H64A H 0.0484 0.0999 -0.2305 0.125 Uiso 1 1 calc R . .
H64B H -0.0221 0.0550 -0.2250 0.125 Uiso 1 1 calc R . .
H64C H 0.0527 0.0203 -0.2393 0.125 Uiso 1 1 calc R . .

loop_
_atom_site_aniso_label
_atom_site_aniso_U_11
_atom_site_aniso_U_22
_atom_site_aniso_U_33
_atom_site_aniso_U_23
_atom_site_aniso_U_13
_atom_site_aniso_U_12
Au1 0.03373(9) 0.01887(7) 0.02762(9) 0.00052(6) 0.00093(6) -0.00014(6)
Fe1 0.0225(2) 0.0174(2) 0.0182(3) 0.0001(2) 0.0000(2) -0.00085(18)
Fe2 0.0219(2) 0.0182(2) 0.0197(3) 0.0003(2) 0.0017(2) 0.00032(18)
Fe3 0.0777(4) 0.0199(3) 0.0414(4) -0.0017(3) 0.0139(3) -0.0027(3)
Cl1 0.0927(9) 0.0384(6) 0.0887(11) 0.0047(6) 0.0182(8) 0.0167(6)
Cl2 0.0898(8) 0.0352(6) 0.0534(8) -0.0115(5) 0.0195(6) 0.0004(5)
Cl3 0.1361(12) 0.0353(6) 0.0599(9) 0.0113(6) 0.0433(8) 0.0049(7)
Cl4 0.1171(11) 0.0436(7) 0.0731(10) 0.0057(6) -0.0234(8) -0.0311(7)
P1 0.0292(5) 0.0193(4) 0.0215(5) -0.0008(4) 0.0007(4) -0.0019(4)
P2 0.0279(5) 0.0206(4) 0.0220(5) 0.0010(4) 0.0001(4) 0.0006(4)
P3 0.0246(5) 0.0216(4) 0.0226(5) 0.0002(4) -0.0003(4) -0.0014(4)
P4 0.0264(5) 0.0213(4) 0.0232(5) 0.0020(4) 0.0012(4) 0.0021(4)
C1 0.0251(18) 0.0271(18) 0.0183(19) 0.0008(14) -0.0057(14) -0.0002(14)
C2 0.0298(19) 0.0239(18) 0.0151(18) 0.0024(14) -0.0037(14) 0.0002(14)
C3 0.0279(18) 0.0220(17) 0.0160(19) 0.0017(14) -0.0006(14) -0.0026(14)
C4 0.0266(18) 0.0240(18) 0.0168(19) 0.0013(14) 0.0019(14) -0.0013(14)
C5 0.0241(18) 0.0240(18) 0.0194(19) 0.0014(14) 0.0022(14) -0.0002(14)
C6 0.0268(18) 0.0220(17) 0.0196(19) -0.0028(14) 0.0000(14) 0.0011(14)
C7 0.0277(18) 0.0223(17) 0.0161(18) -0.0011(14) -0.0010(14) -0.0017(14)
C8 0.0265(18) 0.0262(18) 0.021(2) -0.0024(15) -0.0015(15) 0.0005(15)
C9 0.0197(17) 0.0258(18) 0.023(2) 0.0002(14) 0.0002(14) 0.0010(13)
C10 0.0197(17) 0.0233(17) 0.030(2) 0.0040(15) 0.0010(14) 0.0028(14)
C11 0.0222(17) 0.0237(17) 0.026(2) -0.0021(15) 0.0082(14) -0.0024(14)
C12 0.0173(16) 0.0253(17) 0.0202(19) -0.0014(14) 0.0050(13) -0.0010(13)
C13 0.0243(17) 0.0223(17) 0.0182(19) 0.0012(14) 0.0050(14) -0.0006(14)
C14 0.0226(17) 0.0214(17) 0.025(2) 0.0022(14) 0.0052(14) 0.0014(13)
C15 0.0190(17) 0.0222(17) 0.029(2) -0.0004(15) 0.0036(14) 0.0006(13)
C16 0.0216(17) 0.0282(18) 0.019(2) 0.0004(14) 0.0047(14) -0.0021(14)
C17 0.0202(17) 0.0302(19) 0.031(2) 0.0053(16) -0.0031(15) -0.0032(14)
C18 0.034(2) 0.042(2) 0.035(2) 0.0050(18) -0.0077(17) -0.0103(17)
C19 0.042(2) 0.072(3) 0.053(3) 0.007(2) -0.009(2) -0.027(2)
C20 0.0266(19) 0.0255(18) 0.030(2) -0.0002(15) -0.0028(15) -0.0009(14)
C21 0.035(2) 0.031(2) 0.036(2) 0.0028(17) -0.0070(17) 0.0053(16)
C22 0.052(3) 0.047(3) 0.092(4) -0.016(3) -0.032(3) 0.020(2)
C23 0.0268(18) 0.0224(17) 0.025(2) 0.0010(15) 0.0008(15) -0.0006(14)
C24 0.036(2) 0.0258(18) 0.026(2) 0.0023(15) 0.0013(16) -0.0040(15)
C25 0.037(2) 0.0278(19) 0.032(2) 0.0061(16) 0.0003(17) -0.0059(16)
C26 0.0309(19) 0.0252(18) 0.030(2) -0.0041(16) 0.0043(16) 0.0010(15)
C27 0.050(2) 0.046(2) 0.034(3) 0.0059(19) 0.0159(19) 0.014(2)
C28 0.060(3) 0.062(3) 0.053(3) 0.000(2) 0.031(2) 0.015(2)
C29 0.0273(19) 0.0290(18) 0.030(2) 0.0040(16) 0.0042(15) -0.0025(15)
C30 0.042(2) 0.041(2) 0.033(2) -0.0016(18) 0.0131(18) -0.0087(18)
C31 0.045(2) 0.058(3) 0.047(3) 0.012(2) 0.020(2) -0.005(2)
C32 0.0300(19) 0.0248(18) 0.024(2) -0.0022(15) 0.0011(15) 0.0003(14)
C33 0.037(2) 0.0242(18) 0.028(2) -0.0037(16) 0.0032(16) 0.0025(15)
C34 0.045(2) 0.037(2) 0.034(2) -0.0111(18) 0.0025(18) 0.0088(17)
C35 0.0289(19) 0.0262(18) 0.025(2) 0.0000(15) -0.0001(15) -0.0041(14)
C36 0.035(2) 0.041(2) 0.034(2) -0.0015(18) -0.0042(17) -0.0116(17)
C37 0.046(2) 0.067(3) 0.054(3) 0.011(2) -0.017(2) -0.029(2)
C38 0.0266(18) 0.0293(19) 0.029(2) -0.0037(16) 0.0018(15) 0.0036(15)
C39 0.035(2) 0.051(2) 0.040(3) -0.008(2) -0.0065(18) 0.0124(18)
C40 0.029(2) 0.065(3) 0.061(3) -0.002(2) -0.012(2) 0.0099(19)
C41 0.037(2) 0.037(2) 0.026(2) 0.0019(16) -0.0036(16) -0.0038(16)
C42 0.040(2) 0.052(3) 0.037(3) -0.006(2) -0.0038(18) -0.0015(18)
C43 0.044(2) 0.085(3) 0.030(3) -0.007(2) -0.0062(19) -0.010(2)
C44 0.0259(18) 0.0267(18) 0.029(2) 0.0043(16) -0.0003(15) 0.0016(15)
C45 0.034(2) 0.031(2) 0.037(2) 0.0060(17) 0.0027(17) 0.0085(16)
C46 0.044(2) 0.034(2) 0.055(3) 0.0057(19) 0.005(2) 0.0136(18)
C47 0.0309(19) 0.0231(17) 0.029(2) -0.0022(15) 0.0033(16) 0.0013(15)
C48 0.0317(19) 0.036(2) 0.030(2) -0.0061(17) 0.0080(16) 0.0051(16)
C49 0.050(2) 0.032(2) 0.029(2) -0.0029(17) 0.0105(18) 0.0026(17)
C50 0.0263(18) 0.0228(17) 0.026(2) -0.0005(15) 0.0032(15) -0.0025(14)
C51 0.031(2) 0.041(2) 0.027(2) 0.0027(17) 0.0040(16) -0.0080(16)
C52 0.050(2) 0.049(2) 0.031(3) 0.0042(19) 0.0075(19) -0.0169(19)
C53 0.0336(19) 0.0239(18) 0.023(2) 0.0008(15) 0.0036(15) -0.0017(15)
C54 0.042(2) 0.038(2) 0.027(2) -0.0038(17) 0.0046(17) 0.0105(17)
C55 0.058(3) 0.046(2) 0.033(3) -0.0030(19) 0.006(2) 0.018(2)
C56 0.0295(18) 0.0207(17) 0.024(2) 0.0031(14) 0.0037(15) -0.0001(14)
C57 0.0311(19) 0.034(2) 0.027(2) 0.0086(16) 0.0043(16) -0.0038(16)
C58 0.046(2) 0.030(2) 0.026(2) 0.0074(16) 0.0083(17) -0.0047(16)
C59 0.0318(19) 0.0254(18) 0.024(2) -0.0018(15) 0.0009(15) -0.0003(15)
C60 0.038(2) 0.032(2) 0.038(2) -0.0016(17) 0.0048(18) -0.0111(16)
C61 0.047(2) 0.051(3) 0.049(3) -0.008(2) 0.001(2) -0.020(2)
C62 0.0260(18) 0.0335(19) 0.021(2) 0.0002(15) -0.0005(15) 0.0014(15)
C63 0.029(2) 0.095(3) 0.024(2) 0.003(2) -0.0006(17) -0.002(2)
C64 0.025(2) 0.195(6) 0.029(3) 0.004(3) -0.0016(19) 0.003(3)

loop_
_atom_type_symbol
_atom_type_description
_atom_type_scat_dispersion_real
_atom_type_scat_dispersion_imag
_atom_type_scat_source
C C 0.0033 0.0016 'International Tables Vol C Tables 4.2.6.8 and 6.1.1.4'
H H 0.0000 0.0000 'International Tables Vol C Tables 4.2.6.8 and 6.1.1.4'
P P 0.1023 0.0942 'International Tables Vol C Tables 4.2.6.8 and 6.1.1.4'
Cl Cl 0.1484 0.1585 'International Tables Vol C Tables 4.2.6.8 and 6.1.1.4'
Fe Fe 0.3463 0.8444 'International Tables Vol C Tables 4.2.6.8 and 6.1.1.4'
Au Au -2.0133 8.8022 'International Tables Vol C Tables 4.2.6.8 and 6.1.1.4'

loop_
_geom_angle_atom_site_label_1
_geom_angle_atom_site_label_2
_geom_angle_atom_site_label_3
_geom_angle
_geom_angle_site_symmetry_1
_geom_angle_site_symmetry_3
_geom_angle_publ_flag
P1 Au1 P2 101.03(3) . . ?
P1 Au1 P4 112.94(3) . . ?
P2 Au1 P4 112.09(3) . . ?
P1 Au1 P3 114.08(3) . . ?
P2 Au1 P3 116.41(3) . . ?
P4 Au1 P3 100.87(3) . . ?
P1 Au1 Fe2 128.74(2) . . ?
P2 Au1 Fe2 130.14(2) . . ?
P4 Au1 Fe2 50.52(2) . . ?
P3 Au1 Fe2 50.35(2) . . ?
P1 Au1 Fe1 50.50(2) . . ?
P2 Au1 Fe1 50.53(2) . . ?
P4 Au1 Fe1 127.08(2) . . ?
P3 Au1 Fe1 132.04(2) . . ?
Fe2 Au1 Fe1 177.488(12) . . ?
C4 Fe1 C5 177.15(12) . . ?
C4 Fe1 C6 142.76(12) . . ?
C5 Fe1 C6 39.98(12) . . ?
C4 Fe1 C3 39.78(12) . . ?
C5 Fe1 C3 142.65(12) . . ?
C6 Fe1 C3 110.38(13) . . ?
C4 Fe1 C7 112.42(12) . . ?
C5 Fe1 C7 69.38(12) . . ?
C6 Fe1 C7 40.22(12) . . ?
C3 Fe1 C7 102.04(12) . . ?
C4 Fe1 C2 68.95(12) . . ?
C5 Fe1 C2 112.21(12) . . ?
C6 Fe1 C2 101.99(12) . . ?
C3 Fe1 C2 40.05(12) . . ?
C7 Fe1 C2 121.67(12) . . ?
C4 Fe1 C8 105.93(12) . . ?
C5 Fe1 C8 73.98(12) . . ?
C6 Fe1 C8 68.81(12) . . ?
C3 Fe1 C8 123.01(12) . . ?
C7 Fe1 C8 39.22(11) . . ?
C2 Fe1 C8 158.37(12) . . ?
C4 Fe1 C1 73.84(12) . . ?
C5 Fe1 C1 105.33(12) . . ?
C6 Fe1 C1 122.59(12) . . ?
C3 Fe1 C1 68.73(12) . . ?
C7 Fe1 C1 158.12(12) . . ?
C2 Fe1 C1 39.09(11) . . ?
C8 Fe1 C1 161.90(13) . . ?
C4 Fe1 P1 46.52(9) . . ?
C5 Fe1 P1 130.97(9) . . ?
C6 Fe1 P1 167.48(9) . . ?
C3 Fe1 P1 72.86(9) . . ?
C7 Fe1 P1 152.16(9) . . ?
C2 Fe1 P1 72.39(9) . . ?
C8 Fe1 P1 120.29(9) . . ?
C1 Fe1 P1 46.33(9) . . ?
C4 Fe1 P2 131.23(9) . . ?
C5 Fe1 P2 46.70(9) . . ?
C6 Fe1 P2 73.07(9) . . ?
C3 Fe1 P2 167.72(9) . . ?
C7 Fe1 P2 72.68(9) . . ?
C2 Fe1 P2 152.04(9) . . ?
C8 Fe1 P2 46.26(9) . . ?
C1 Fe1 P2 120.05(9) . . ?
P1 Fe1 P2 106.43(3) . . ?
C4 Fe1 Au1 88.57(8) . . ?
C5 Fe1 Au1 88.61(8) . . ?
C6 Fe1 Au1 124.92(9) . . ?
C3 Fe1 Au1 124.70(9) . . ?
C7 Fe1 Au1 119.30(8) . . ?
C2 Fe1 Au1 119.03(8) . . ?
C8 Fe1 Au1 80.98(9) . . ?
C1 Fe1 Au1 80.92(8) . . ?
P1 Fe1 Au1 53.20(2) . . ?
P2 Fe1 Au1 53.23(2) . . ?
C16 Fe2 C10 139.77(12) . . ?
C16 Fe2 C15 39.73(11) . . ?
C10 Fe2 C15 108.68(12) . . ?
C16 Fe2 C11 109.99(12) . . ?
C10 Fe2 C11 40.43(12) . . ?
C15 Fe2 C11 101.67(12) . . ?
C16 Fe2 C9 179.18(13) . . ?
C10 Fe2 C9 39.86(11) . . ?
C15 Fe2 C9 140.58(12) . . ?
C11 Fe2 C9 69.28(12) . . ?
C16 Fe2 C14 69.30(12) . . ?
C10 Fe2 C14 102.24(12) . . ?
C15 Fe2 C14 40.29(12) . . ?
C11 Fe2 C14 123.17(12) . . ?
C9 Fe2 C14 111.39(12) . . ?
C16 Fe2 C12 105.54(12) . . ?
C10 Fe2 C12 68.93(12) . . ?
C15 Fe2 C12 124.17(12) . . ?
C11 Fe2 C12 39.27(11) . . ?
C9 Fe2 C12 73.66(12) . . ?
C14 Fe2 C12 160.39(12) . . ?
C16 Fe2 C13 73.91(12) . . ?
C10 Fe2 C13 124.92(13) . . ?
C15 Fe2 C13 68.71(12) . . ?
C11 Fe2 C13 160.66(12) . . ?
C9 Fe2 C13 106.90(12) . . ?
C14 Fe2 C13 39.13(11) . . ?
C12 Fe2 C13 159.67(12) . . ?
C16 Fe2 P3 133.09(9) . . ?
C10 Fe2 P3 73.20(9) . . ?
C15 Fe2 P3 169.72(10) . . ?
C11 Fe2 P3 72.96(8) . . ?
C9 Fe2 P3 46.47(9) . . ?
C14 Fe2 P3 149.92(9) . . ?
C12 Fe2 P3 46.42(8) . . ?
C13 Fe2 P3 118.99(8) . . ?
C16 Fe2 P4 46.61(9) . . ?
C10 Fe2 P4 170.54(10) . . ?
C15 Fe2 P4 72.83(9) . . ?
C11 Fe2 P4 149.00(10) . . ?
C9 Fe2 P4 133.88(9) . . ?
C14 Fe2 P4 72.65(8) . . ?
C12 Fe2 P4 118.39(8) . . ?
C13 Fe2 P4 46.34(8) . . ?
P3 Fe2 P4 107.05(3) . . ?
C16 Fe2 Au1 89.69(9) . . ?
C10 Fe2 Au1 126.05(8) . . ?
C15 Fe2 Au1 125.27(8) . . ?
C11 Fe2 Au1 118.42(9) . . ?
C9 Fe2 Au1 90.34(8) . . ?
C14 Fe2 Au1 118.39(9) . . ?
C12 Fe2 Au1 79.71(8) . . ?
C13 Fe2 Au1 79.96(8) . . ?
P3 Fe2 Au1 53.66(2) . . ?
P4 Fe2 Au1 53.39(2) . . ?
Cl2 Fe3 Cl4 110.14(6) . . ?
Cl2 Fe3 Cl3 109.39(5) . . ?
Cl4 Fe3 Cl3 108.73(6) . . ?
Cl2 Fe3 Cl1 108.67(5) . . ?
Cl4 Fe3 Cl1 110.21(5) . . ?
Cl3 Fe3 Cl1 109.68(6) . . ?
C4 P1 C1 90.23(15) . . ?
C4 P1 Fe1 58.09(11) . . ?
C1 P1 Fe1 59.32(10) . . ?
C4 P1 Au1 115.10(11) . . ?
C1 P1 Au1 104.36(11) . . ?
Fe1 P1 Au1 76.29(3) . . ?
C8 P2 C5 90.22(14) . . ?
C8 P2 Fe1 59.15(10) . . ?
C5 P2 Fe1 58.11(11) . . ?
C8 P2 Au1 104.39(11) . . ?
C5 P2 Au1 114.88(11) . . ?
Fe1 P2 Au1 76.24(3) . . ?
C9 P3 C12 90.44(15) . . ?
C9 P3 Fe2 58.75(10) . . ?
C12 P3 Fe2 59.45(10) . . ?
C9 P3 Au1 117.56(11) . . ?
C12 P3 Au1 101.91(10) . . ?
Fe2 P3 Au1 75.99(3) . . ?
C16 P4 C13 90.10(15) . . ?
C16 P4 Fe2 57.72(10) . . ?
C13 P4 Fe2 59.46(10) . . ?
C16 P4 Au1 116.11(11) . . ?
C13 P4 Au1 102.68(10) . . ?
Fe2 P4 Au1 76.09(3) . . ?
C2 C1 C17 126.6(3) . . ?
C2 C1 P1 111.7(2) . . ?
C17 C1 P1 121.2(2) . . ?
C2 C1 Fe1 69.78(17) . . ?
C17 C1 Fe1 130.4(2) . . ?
P1 C1 Fe1 74.35(11) . . ?
C1 C2 C3 113.1(3) . . ?
C1 C2 C20 122.0(3) . . ?
C3 C2 C20 124.8(3) . . ?
C1 C2 Fe1 71.13(17) . . ?
C3 C2 Fe1 69.58(17) . . ?
C20 C2 Fe1 129.4(2) . . ?
C4 C3 C2 112.0(3) . . ?
C4 C3 C23 124.0(3) . . ?
C2 C3 C23 123.9(3) . . ?
C4 C3 Fe1 69.75(18) . . ?
C2 C3 Fe1 70.37(17) . . ?
C23 C3 Fe1 128.1(2) . . ?
C3 C4 C26 126.6(3) . . ?
C3 C4 P1 112.0(2) . . ?
C26 C4 P1 120.8(2) . . ?
C3 C4 Fe1 70.47(19) . . ?
C26 C4 Fe1 128.9(2) . . ?
P1 C4 Fe1 75.38(12) . . ?
C6 C5 C29 126.6(3) . . ?
C6 C5 P2 111.7(2) . . ?
C29 C5 P2 121.3(2) . . ?
C6 C5 Fe1 70.22(19) . . ?
C29 C5 Fe1 127.9(2) . . ?
P2 C5 Fe1 75.19(12) . . ?
C5 C6 C7 112.2(3) . . ?
C5 C6 C32 124.0(3) . . ?
C7 C6 C32 123.8(3) . . ?
C5 C6 Fe1 69.80(18) . . ?
C7 C6 Fe1 70.14(17) . . ?
C32 C6 Fe1 128.8(2) . . ?
C8 C7 C6 112.7(3) . . ?
C8 C7 C35 122.7(3) . . ?
C6 C7 C35 124.6(3) . . ?
C8 C7 Fe1 71.04(17) . . ?
C6 C7 Fe1 69.64(17) . . ?
C35 C7 Fe1 129.1(2) . . ?
C7 C8 C38 125.9(3) . . ?
C7 C8 P2 112.3(2) . . ?
C38 C8 P2 121.3(2) . . ?
C7 C8 Fe1 69.74(17) . . ?
C38 C8 Fe1 130.7(2) . . ?
P2 C8 Fe1 74.59(11) . . ?
C10 C9 C41 123.2(3) . . ?
C10 C9 P3 112.1(2) . . ?
C41 C9 P3 124.1(2) . . ?
C10 C9 Fe2 69.67(16) . . ?
C41 C9 Fe2 130.7(2) . . ?
P3 C9 Fe2 74.78(11) . . ?
C9 C10 C11 112.2(3) . . ?
C9 C10 C44 123.5(3) . . ?
C11 C10 C44 124.1(3) . . ?
C9 C10 Fe2 70.47(17) . . ?
C11 C10 Fe2 70.08(17) . . ?
C44 C10 Fe2 131.2(2) . . ?
C12 C11 C10 112.6(3) . . ?
C12 C11 C47 122.8(3) . . ?
C10 C11 C47 124.6(3) . . ?
C12 C11 Fe2 71.31(18) . . ?
C10 C11 Fe2 69.48(18) . . ?
C47 C11 Fe2 128.5(2) . . ?
C11 C12 C50 126.0(3) . . ?
C11 C12 P3 112.1(2) . . ?
C50 C12 P3 121.2(2) . . ?
C11 C12 Fe2 69.42(18) . . ?
C50 C12 Fe2 131.3(2) . . ?
P3 C12 Fe2 74.13(12) . . ?
C14 C13 C53 126.0(3) . . ?
C14 C13 P4 111.9(2) . . ?
C53 C13 P4 121.3(2) . . ?
C14 C13 Fe2 69.55(18) . . ?
C53 C13 Fe2 131.9(2) . . ?
P4 C13 Fe2 74.20(12) . . ?
C13 C14 C15 112.6(3) . . ?
C13 C14 C56 122.7(3) . . ?
C15 C14 C56 124.7(3) . . ?
C13 C14 Fe2 71.32(18) . . ?
C15 C14 Fe2 69.43(18) . . ?
C56 C14 Fe2 127.8(2) . . ?
C16 C15 C14 112.2(3) . . ?
C16 C15 C59 123.4(3) . . ?
C14 C15 C59 124.1(3) . . ?
C16 C15 Fe2 69.42(17) . . ?
C14 C15 Fe2 70.28(17) . . ?
C59 C15 Fe2 132.1(2) . . ?
C15 C16 C62 125.9(3) . . ?
C15 C16 P4 112.2(2) . . ?
C62 C16 P4 121.6(2) . . ?
C15 C16 Fe2 70.85(17) . . ?
C62 C16 Fe2 125.7(2) . . ?
P4 C16 Fe2 75.66(12) . . ?
C1 C17 C18 112.0(3) . . ?
C19 C18 C17 112.3(3) . . ?
C2 C20 C21 113.1(3) . . ?
C22 C21 C20 111.8(3) . . ?
C3 C23 C24 115.0(3) . . ?
C25 C24 C23 110.6(3) . . ?
C4 C26 C27 113.4(3) . . ?
C28 C27 C26 112.9(3) . . ?
C30 C29 C5 113.6(3) . . ?
C29 C30 C31 112.2(3) . . ?
C6 C32 C33 114.0(3) . . ?
C34 C33 C32 111.3(3) . . ?
C7 C35 C36 114.0(3) . . ?
C37 C36 C35 112.1(3) . . ?
C8 C38 C39 112.6(3) . . ?
C40 C39 C38 112.3(3) . . ?
C42 C41 C9 114.6(3) . . ?
C41 C42 C43 112.9(3) . . ?
C10 C44 C45 112.5(3) . . ?
C46 C45 C44 111.9(3) . . ?
C11 C47 C48 113.7(3) . . ?
C49 C48 C47 111.8(3) . . ?
C12 C50 C51 112.4(3) . . ?
C52 C51 C50 112.4(3) . . ?
C13 C53 C54 112.2(3) . . ?
C55 C54 C53 113.6(3) . . ?
C14 C56 C57 113.2(3) . . ?
C58 C57 C56 112.2(3) . . ?
C15 C59 C60 111.6(3) . . ?
C61 C60 C59 112.6(3) . . ?
C16 C62 C63 114.8(3) . . ?
C62 C63 C64 111.5(3) . . ?

loop_
_geom_bond_atom_site_label_1
_geom_bond_atom_site_label_2
_geom_bond_distance
_geom_bond_site_symmetry_2
_geom_bond_publ_flag
Au1 P1 2.4643(9) . ?
Au1 P2 2.4658(9) . ?
Au1 P4 2.4699(8) . ?
Au1 P3 2.4794(8) . ?
Au1 Fe2 2.9865(4) . ?
Au1 Fe1 2.9899(4) . ?
Fe1 C4 2.084(3) . ?
Fe1 C5 2.087(3) . ?
Fe1 C6 2.092(3) . ?
Fe1 C3 2.093(3) . ?
Fe1 C7 2.099(3) . ?
Fe1 C2 2.104(3) . ?
Fe1 C8 2.116(3) . ?
Fe1 C1 2.121(3) . ?
Fe1 P1 2.3749(10) . ?
Fe1 P2 2.3761(10) . ?
Fe2 C16 2.072(3) . ?
Fe2 C10 2.089(3) . ?
Fe2 C15 2.091(3) . ?
Fe2 C11 2.097(3) . ?
Fe2 C9 2.100(3) . ?
Fe2 C14 2.103(3) . ?
Fe2 C12 2.122(3) . ?
Fe2 C13 2.126(3) . ?
Fe2 P3 2.3698(9) . ?
Fe2 P4 2.3748(9) . ?
Fe3 Cl2 2.1777(12) . ?
Fe3 Cl4 2.1805(13) . ?
Fe3 Cl3 2.1858(12) . ?
Fe3 Cl1 2.1923(13) . ?
P1 C4 1.781(3) . ?
P1 C1 1.784(3) . ?
P2 C8 1.781(3) . ?
P2 C5 1.789(3) . ?
P3 C9 1.781(3) . ?
P3 C12 1.785(3) . ?
P4 C16 1.781(3) . ?
P4 C13 1.785(3) . ?
C1 C2 1.413(4) . ?
C1 C17 1.518(4) . ?
C2 C3 1.437(4) . ?
C2 C20 1.514(4) . ?
C3 C4 1.421(4) . ?
C3 C23 1.506(4) . ?
C4 C26 1.510(4) . ?
C5 C6 1.429(4) . ?
C5 C29 1.512(4) . ?
C6 C7 1.441(4) . ?
C6 C32 1.506(4) . ?
C7 C8 1.415(4) . ?
C7 C35 1.507(4) . ?
C8 C38 1.516(4) . ?
C9 C10 1.428(4) . ?
C9 C41 1.510(5) . ?
C10 C11 1.447(4) . ?
C10 C44 1.500(4) . ?
C11 C12 1.418(4) . ?
C11 C47 1.509(4) . ?
C12 C50 1.509(4) . ?
C13 C14 1.416(4) . ?
C13 C53 1.505(4) . ?
C14 C15 1.444(4) . ?
C14 C56 1.514(4) . ?
C15 C16 1.415(4) . ?
C15 C59 1.511(4) . ?
C16 C62 1.509(4) . ?
C17 C18 1.532(4) . ?
C18 C19 1.523(5) . ?
C20 C21 1.535(4) . ?
C21 C22 1.513(5) . ?
C23 C24 1.527(4) . ?
C24 C25 1.519(4) . ?
C26 C27 1.515(5) . ?
C27 C28 1.513(5) . ?
C29 C30 1.511(5) . ?
C30 C31 1.516(5) . ?
C32 C33 1.526(4) . ?
C33 C34 1.511(4) . ?
C35 C36 1.528(4) . ?
C36 C37 1.504(5) . ?
C38 C39 1.534(5) . ?
C39 C40 1.528(5) . ?
C41 C42 1.507(5) . ?
C42 C43 1.524(5) . ?
C44 C45 1.527(4) . ?
C45 C46 1.518(4) . ?
C47 C48 1.532(4) . ?
C48 C49 1.522(4) . ?
C50 C51 1.530(4) . ?
C51 C52 1.519(5) . ?
C53 C54 1.536(4) . ?
C54 C55 1.517(5) . ?
C56 C57 1.527(4) . ?
C57 C58 1.521(4) . ?
C59 C60 1.530(4) . ?
C60 C61 1.519(5) . ?
C62 C63 1.511(4) . ?
C63 C64 1.521(5) . ?
